data_4517077
loop_
_publ_author_name
'Kaur, Ramanpreet'
'Perumal, S. S. R. R.'
'Bhattacharyya, Aninda J.'
'Yashonath, S.'
'Guru Row, T. N.'

_publ_section_title
;
 Structural Insights into Proton Conduction in Gallic Acid--Isoniazid
 Cocrystals
;
_journal_issue 2
_journal_name_full 'Crystal Growth &amp; Design'
_journal_page_first 423
_journal_paper_doi 10.1021/cg4018807
_journal_volume 14
_journal_year 2014
_chemical_compound_source 'see text'
_chemical_formula_moiety 'C6 H8 N3 O, C7 H5 O5, H2 O'
_chemical_formula_sum 'C13 H15 N3 O7'
_chemical_formula_weight 325.28
_chemical_name_common 'gallic acid isoniazid dihydrate'
_chemical_name_systematic
;
3,4,5-trihydroxybenzoic acid:isonicotinic acid hydrazide dihydrate
;
_space_group_IT_number 4
_space_group_name_Hall 'P 2yb'
_space_group_name_H-M_alt 'P 1 21 1'
_symmetry_cell_setting monoclinic
_symmetry_Int_Tables_number 4
_symmetry_space_group_name_Hall 'P 2yb'
_symmetry_space_group_name_H-M 'P 1 21 1'
_atom_sites_solution_hydrogens mixed
_cell_angle_alpha 90
_cell_angle_beta 100.661(7)
_cell_angle_gamma 90
_cell_formula_units_Z 4
_cell_length_a 6.9342(5)
_cell_length_b 22.5168(10)
_cell_length_c 8.9350(6)
_cell_measurement_reflns_used 4310
_cell_measurement_temperature 250(2)
_cell_measurement_theta_max 32.0940
_cell_measurement_theta_min 2.9370
_cell_volume 1370.99(15)
_computing_cell_refinement
;
CrysAlisPro, Agilent Technologies,
Version 1.171.36.28 (release 01-02-2013 CrysAlis171 .NET)
(compiled Feb  1 2013,16:14:44)
;
_computing_data_collection
;
CrysAlisPro, Agilent Technologies,
Version 1.171.36.28 (release 01-02-2013 CrysAlis171 .NET)
(compiled Feb  1 2013,16:14:44)
;
_computing_data_reduction
;
CrysAlisPro, Agilent Technologies,
Version 1.171.36.28 (release 01-02-2013 CrysAlis171 .NET)
(compiled Feb  1 2013,16:14:44)
;
_computing_publication_material 'PLATON (Spek, 2003)'
_diffrn_ambient_temperature 250(2)
_diffrn_measured_fraction_theta_full 0.999
_diffrn_measured_fraction_theta_max 0.911
_diffrn_measurement_device_type 'Xcalibur, Eos, Nova'
_diffrn_measurement_method '\w scans'
_diffrn_radiation_monochromator mirror
_diffrn_radiation_probe x-ray
_diffrn_radiation_source 'Mova (Mo) X-ray Source'
_diffrn_radiation_type 'Mo K\a'
_diffrn_radiation_wavelength 0.71073
_diffrn_reflns_av_R_equivalents 0.0397
_diffrn_reflns_av_unetI/netI 0.0788
_diffrn_reflns_limit_h_max 10
_diffrn_reflns_limit_h_min -10
_diffrn_reflns_limit_k_max 34
_diffrn_reflns_limit_k_min -33
_diffrn_reflns_limit_l_max 13
_diffrn_reflns_limit_l_min -13
_diffrn_reflns_number 16443
_diffrn_reflns_reduction_process
;
;
_diffrn_reflns_theta_full 25.000
_diffrn_reflns_theta_max 33.037
_diffrn_reflns_theta_min 2.490
_exptl_absorpt_coefficient_mu 0.130
_exptl_absorpt_correction_T_max 1.00000
_exptl_absorpt_correction_T_min 0.83493
_exptl_absorpt_correction_type multi-scan
_exptl_absorpt_process_details
;
CrysAlisPro, Agilent Technologies,
Version 1.171.36.28 (release 01-02-2013 CrysAlis171 .NET)
(compiled Feb  1 2013,16:14:44)
Empirical absorption correction using spherical harmonics,
 implemented in SCALE3 ABSPACK scaling algorithm.
;
_exptl_crystal_colour yellow
_exptl_crystal_density_diffrn 1.576
_exptl_crystal_density_method 'Not Measured'
_exptl_crystal_description block
_exptl_crystal_F_000 680
_exptl_crystal_size_max 0.530
_exptl_crystal_size_mid 0.310
_exptl_crystal_size_min 0.090
_refine_diff_density_max 0.290
_refine_diff_density_min -0.278
_refine_diff_density_rms 0.056
_refine_ls_abs_structure_details
;
 Flack x determined using 2085 quotients [(I+)-(I-)]/[(I+)+(I-)]
 (Parsons and Flack (2004), Acta Cryst. A60, s61).
;
_refine_ls_abs_structure_Flack 1.2(7)
_refine_ls_extinction_method none
_refine_ls_goodness_of_fit_ref 1.019
_refine_ls_hydrogen_treatment mixed
_refine_ls_matrix_type full
_refine_ls_number_parameters 487
_refine_ls_number_reflns 9149
_refine_ls_number_restraints 1
_refine_ls_restrained_S_all 1.019
_refine_ls_R_factor_all 0.0963
_refine_ls_R_factor_gt 0.0623
_refine_ls_shift/su_max 0.000
_refine_ls_shift/su_mean 0.000
_refine_ls_structure_factor_coef Fsqd
_refine_ls_weighting_details
;
 w=1/[\s^2^(Fo^2^)+(0.0354P)^2^]
 where P=(Fo^2^+2Fc^2^)/3
;
_refine_ls_weighting_scheme calc
_refine_ls_wR_factor_gt 0.0995
_refine_ls_wR_factor_ref 0.1173
_reflns_number_gt 6294
_reflns_number_total 9149
_reflns_threshold_expression >2sigma(I)
_cod_data_source_file cg4018807_si_002.cif
_cod_data_source_block 250k_GINZH
_cod_depositor_comments
;
The following automatic conversions were performed:

data item '_symmetry_cell_setting' value 'Monoclinic' was changed to
'monoclinic' in accordance with the
/home/saulius/struct/COD-crude-data/automatic-downloads/DataCite-retrospective/ACS/depositions/lib/dictionaries/cif_core.dic
dictionary named 'cif_core.dic' version 2.4.2 last updated on
2011-04-26.

Automatic conversion script
Id: cif_fix_values 6909 2019-04-08 15:41:33Z antanas 
;
_cod_original_cell_volume 1371.00(15)
_cod_original_sg_symbol_H-M 'P 21'
_cod_original_formula_sum 'C13 H15 N3 O7 '
_cod_database_code 4517077

loop_
_symmetry_equiv_pos_site_id
_symmetry_equiv_pos_as_xyz
1 x,y,z
2 -x,1/2+y,-z

loop_
_atom_site_label
_atom_site_type_symbol
_atom_site_fract_x
_atom_site_fract_y
_atom_site_fract_z
_atom_site_U_iso_or_equiv
_atom_site_adp_type
_atom_site_occupancy
_atom_site_site_symmetry_order
_atom_site_calc_flag
_atom_site_refinement_flags_posn
_atom_site_refinement_flags_adp
C1 C 0.2681(5) 0.31594(14) 0.8796(4) 0.0231(7) Uani 1 1 d . .
C2 C 0.4344(5) 0.31861(14) 0.7950(4) 0.0230(7) Uani 1 1 d . .
C3 C 0.5178(5) 0.26664(14) 0.7508(4) 0.0251(7) Uani 1 1 d . .
H3 H 0.4686 0.2295 0.7741 0.030 Uiso 1 1 calc R U
C4 C 0.6727(5) 0.26927(14) 0.6728(4) 0.0261(7) Uani 1 1 d . .
C5 C 0.7467(5) 0.32365(14) 0.6364(4) 0.0246(7) Uani 1 1 d . .
C6 C 0.6637(5) 0.37550(14) 0.6798(4) 0.0281(8) Uani 1 1 d . .
C7 C 0.5103(5) 0.37319(14) 0.7598(4) 0.0253(7) Uani 1 1 d . .
H7 H 0.4573 0.4086 0.7904 0.030 Uiso 1 1 calc R U
C8 C 0.4360(5) 0.34666(14) 0.2935(4) 0.0244(7) Uani 1 1 d . .
C9 C 0.6032(5) 0.35443(14) 0.2096(4) 0.0223(7) Uani 1 1 d . .
C10 C 0.6934(6) 0.30335(14) 0.1688(4) 0.0311(8) Uani 1 1 d . .
H10 H 0.6487 0.2658 0.1935 0.037 Uiso 1 1 calc R U
C11 C 0.8476(5) 0.30755(14) 0.0924(4) 0.0301(8) Uani 1 1 d . .
H11 H 0.9073 0.2728 0.0647 0.036 Uiso 1 1 calc R U
C12 C 0.8291(5) 0.41058(14) 0.0948(4) 0.0252(7) Uani 1 1 d . .
H12 H 0.8770 0.4475 0.0687 0.030 Uiso 1 1 calc R U
C13 C 0.6736(5) 0.40928(14) 0.1710(4) 0.0248(7) Uani 1 1 d . .
H13 H 0.6160 0.4448 0.1965 0.030 Uiso 1 1 calc R U
C14 C 0.6396(5) 0.06415(14) -0.2563(4) 0.0247(7) Uani 1 1 d . .
C15 C 0.7253(5) 0.06747(13) -0.0909(4) 0.0202(6) Uani 1 1 d . .
C16 C 0.7555(5) 0.01554(14) -0.0028(4) 0.0226(7) Uani 1 1 d . .
H16 H 0.7246 -0.0217 -0.0487 0.027 Uiso 1 1 calc R U
C17 C 0.8305(5) 0.01898(13) 0.1516(4) 0.0213(7) Uani 1 1 d . .
C18 C 0.8805(5) 0.07392(14) 0.2205(4) 0.0228(7) Uani 1 1 d . .
C19 C 0.8492(5) 0.12503(14) 0.1327(4) 0.0242(7) Uani 1 1 d . .
C20 C 0.7731(5) 0.12212(13) -0.0215(4) 0.0242(7) Uani 1 1 d . .
H20 H 0.7538 0.1572 -0.0795 0.029 Uiso 1 1 calc R U
C21 C 0.2350(5) 0.09646(14) 0.9136(4) 0.0223(7) Uani 1 1 d . .
C22 C 0.3148(5) 0.10297(14) 1.0809(4) 0.0219(7) Uani 1 1 d . .
C23 C 0.3481(6) 0.05129(14) 1.1663(4) 0.0286(8) Uani 1 1 d . .
H23 H 0.3163 0.0142 1.1199 0.034 Uiso 1 1 calc R U
C24 C 0.4281(6) 0.05440(14) 1.3195(4) 0.0306(8) Uani 1 1 d . .
H24 H 0.4494 0.0194 1.3777 0.037 Uiso 1 1 calc R U
C25 C 0.4423(6) 0.15765(14) 1.3061(4) 0.0276(8) Uani 1 1 d . .
H25 H 0.4754 0.1941 1.3555 0.033 Uiso 1 1 calc R U
C26 C 0.3602(5) 0.15731(14) 1.1533(4) 0.0266(8) Uani 1 1 d . .
H26 H 0.3354 0.1931 1.0990 0.032 Uiso 1 1 calc R U
N1 N 0.9138(4) 0.36066(12) 0.0571(3) 0.0245(6) Uani 1 1 d . .
N2 N 0.3548(5) 0.39583(13) 0.3362(4) 0.0295(7) Uani 1 1 d . .
N3 N 0.1976(5) 0.39343(15) 0.4177(4) 0.0322(7) Uani 1 1 d . .
N4 N 0.4755(5) 0.10722(12) 1.3853(3) 0.0265(6) Uani 1 1 d . .
N5 N 0.2019(5) 0.14617(13) 0.8302(3) 0.0270(7) Uani 1 1 d . .
N6 N 0.1445(6) 0.14270(15) 0.6698(4) 0.0318(7) Uani 1 1 d . .
O1 O 0.1971(4) 0.36677(10) 0.9125(3) 0.0299(6) Uani 1 1 d . .
O2 O 0.2039(4) 0.26812(10) 0.9165(3) 0.0325(6) Uani 1 1 d . .
O1W O 0.0513(5) -0.00663(14) 0.5661(3) 0.0402(7) Uani 1 1 d . .
O3 O 0.7602(4) 0.22014(11) 0.6252(3) 0.0397(7) Uani 1 1 d . .
O2W O 0.0904(4) 0.23706(13) 0.4565(4) 0.0334(6) Uani 1 1 d . .
O4 O 0.8966(4) 0.32882(12) 0.5579(3) 0.0373(7) Uani 1 1 d . .
O5 O 0.7269(5) 0.43031(12) 0.6474(4) 0.0500(9) Uani 1 1 d . .
O6 O 0.3785(4) 0.29661(10) 0.3200(3) 0.0372(7) Uani 1 1 d . .
O7 O 0.6242(5) 0.11351(11) -0.3299(3) 0.0402(8) Uani 1 1 d . .
O8 O 0.5852(4) 0.01661(10) -0.3188(3) 0.0353(6) Uani 1 1 d . .
O9 O 0.8593(4) -0.02939(10) 0.2457(3) 0.0320(6) Uani 1 1 d . .
O10 O 0.9567(4) 0.08054(11) 0.3713(3) 0.0334(6) Uani 1 1 d . .
O11 O 0.8922(5) 0.18003(11) 0.1941(3) 0.0377(7) Uani 1 1 d . .
O12 O 0.2087(4) 0.04657(10) 0.8562(3) 0.0318(6) Uani 1 1 d . .
H1N H 1.059(7) 0.365(2) -0.009(5) 0.070(15) Uiso 1 1 d . .
H1W1 H 0.099(7) 0.008(2) 0.650(6) 0.058(16) Uiso 1 1 d . .
H1W2 H 0.190(9) 0.255(3) 0.429(6) 0.09(2) Uiso 1 1 d . .
H2N H 0.395(5) 0.4324(16) 0.319(4) 0.021(9) Uiso 1 1 d . .
H2W1 H -0.029(8) -0.033(2) 0.574(6) 0.063(17) Uiso 1 1 d . .
H2W2 H 0.127(7) 0.218(2) 0.522(6) 0.055(17) Uiso 1 1 d . .
H3N1 H 0.109(7) 0.363(2) 0.377(5) 0.053(14) Uiso 1 1 d . .
H3O H 0.810(7) 0.429(2) 0.596(5) 0.057(16) Uiso 1 1 d . .
H3N2 H 0.245(7) 0.3804(19) 0.511(5) 0.047(13) Uiso 1 1 d . .
H4N H 0.547(8) 0.108(3) 1.511(7) 0.089(17) Uiso 1 1 d . .
H4O H 0.932(6) 0.2921(19) 0.533(5) 0.045(13) Uiso 1 1 d . .
H5N H 0.215(5) 0.1849(15) 0.873(4) 0.019(9) Uiso 1 1 d . .
H5O H 0.695(8) 0.186(2) 0.657(6) 0.075(17) Uiso 1 1 d . .
H6N1 H 0.016(6) 0.1261(18) 0.649(5) 0.042(13) Uiso 1 1 d . .
H6N2 H 0.216(7) 0.118(2) 0.635(5) 0.052(15) Uiso 1 1 d . .
H9O H 0.844(7) -0.062(2) 0.196(6) 0.063(15) Uiso 1 1 d . .
H10O H 0.969(6) 0.0469(19) 0.421(5) 0.039(12) Uiso 1 1 d . .
H11O H 0.942(7) 0.177(2) 0.275(5) 0.046(15) Uiso 1 1 d . .

loop_
_atom_site_aniso_label
_atom_site_aniso_U_11
_atom_site_aniso_U_22
_atom_site_aniso_U_33
_atom_site_aniso_U_23
_atom_site_aniso_U_13
_atom_site_aniso_U_12
C1 0.0287(18) 0.0203(14) 0.0211(16) 0.0023(12) 0.0062(13) 0.0014(14)
C2 0.0247(17) 0.0207(14) 0.0242(17) 0.0010(13) 0.0064(13) 0.0009(13)
C3 0.0310(19) 0.0166(13) 0.0298(19) 0.0017(13) 0.0109(15) -0.0006(13)
C4 0.0304(19) 0.0200(15) 0.0296(19) -0.0007(13) 0.0100(15) 0.0008(14)
C5 0.0250(18) 0.0211(15) 0.0298(18) -0.0014(13) 0.0101(14) -0.0012(13)
C6 0.029(2) 0.0174(15) 0.039(2) 0.0001(13) 0.0094(17) -0.0038(13)
C7 0.0260(18) 0.0183(15) 0.034(2) -0.0043(13) 0.0114(15) 0.0008(13)
C8 0.0273(19) 0.0197(15) 0.0277(18) 0.0014(13) 0.0090(15) 0.0000(13)
C9 0.0221(17) 0.0210(15) 0.0242(17) 0.0016(12) 0.0049(14) 0.0006(12)
C10 0.040(2) 0.0160(15) 0.042(2) 0.0027(14) 0.0179(18) -0.0011(14)
C11 0.036(2) 0.0177(15) 0.040(2) -0.0003(13) 0.0167(17) 0.0039(14)
C12 0.0312(19) 0.0162(14) 0.0291(19) 0.0032(13) 0.0075(15) -0.0013(13)
C13 0.0271(18) 0.0174(14) 0.0313(19) 0.0000(13) 0.0092(15) 0.0020(13)
C14 0.0301(18) 0.0177(14) 0.0267(18) 0.0014(13) 0.0064(14) -0.0017(13)
C15 0.0223(16) 0.0180(14) 0.0207(16) -0.0001(12) 0.0055(13) -0.0008(12)
C16 0.0249(17) 0.0163(13) 0.0272(17) -0.0049(12) 0.0062(14) -0.0017(12)
C17 0.0210(16) 0.0172(13) 0.0260(17) 0.0028(12) 0.0050(13) 0.0013(12)
C18 0.0242(17) 0.0203(14) 0.0230(17) -0.0007(12) 0.0019(13) 0.0021(13)
C19 0.0264(18) 0.0182(14) 0.0269(19) -0.0037(12) 0.0018(15) -0.0019(13)
C20 0.0297(18) 0.0166(14) 0.0251(18) 0.0033(12) 0.0023(14) 0.0011(13)
C21 0.0200(16) 0.0219(15) 0.0254(18) -0.0005(13) 0.0054(14) 0.0002(13)
C22 0.0231(17) 0.0194(14) 0.0238(17) 0.0004(12) 0.0057(14) -0.0005(13)
C23 0.039(2) 0.0177(14) 0.0283(19) -0.0031(13) 0.0034(16) -0.0024(14)
C24 0.043(2) 0.0182(15) 0.030(2) 0.0039(13) 0.0047(17) -0.0020(14)
C25 0.039(2) 0.0181(15) 0.0255(19) -0.0012(13) 0.0057(16) -0.0019(14)
C26 0.035(2) 0.0161(14) 0.0279(19) 0.0018(12) 0.0048(16) 0.0000(13)
N1 0.0266(16) 0.0221(12) 0.0262(16) 0.0019(11) 0.0084(12) 0.0018(11)
N2 0.0352(18) 0.0194(13) 0.0389(18) 0.0027(12) 0.0203(15) 0.0012(12)
N3 0.0317(18) 0.0328(16) 0.037(2) 0.0032(14) 0.0182(15) 0.0066(14)
N4 0.0330(17) 0.0231(13) 0.0238(16) 0.0010(12) 0.0060(13) -0.0004(12)
N5 0.0361(18) 0.0220(13) 0.0220(15) 0.0019(11) 0.0031(13) -0.0005(13)
N6 0.040(2) 0.0315(16) 0.0220(16) 0.0016(13) 0.0010(14) 0.0020(15)
O1 0.0342(15) 0.0188(11) 0.0420(16) 0.0015(10) 0.0208(13) 0.0044(10)
O2 0.0404(16) 0.0208(11) 0.0413(16) 0.0039(11) 0.0202(13) 0.0005(11)
O1W 0.0505(19) 0.0386(15) 0.0281(16) 0.0061(13) -0.0016(14) -0.0130(14)
O3 0.0509(18) 0.0193(12) 0.0584(19) -0.0027(12) 0.0348(15) 0.0027(11)
O2W 0.0342(16) 0.0334(14) 0.0335(16) 0.0090(12) 0.0086(13) -0.0010(12)
O4 0.0408(17) 0.0246(13) 0.0534(18) 0.0005(12) 0.0271(14) -0.0004(11)
O5 0.052(2) 0.0191(12) 0.091(3) 0.0019(14) 0.0446(19) -0.0035(12)
O6 0.0446(17) 0.0198(12) 0.0535(18) 0.0013(11) 0.0252(14) -0.0033(11)
O7 0.075(2) 0.0193(11) 0.0219(14) 0.0019(10) -0.0013(14) -0.0066(12)
O8 0.0566(18) 0.0223(12) 0.0251(13) -0.0023(10) 0.0027(12) -0.0044(12)
O9 0.0461(17) 0.0181(11) 0.0283(14) 0.0032(10) -0.0022(12) -0.0015(11)
O10 0.0512(18) 0.0215(12) 0.0232(13) 0.0010(10) -0.0041(12) -0.0024(11)
O11 0.059(2) 0.0164(11) 0.0311(16) -0.0037(11) -0.0089(15) -0.0011(12)
O12 0.0443(17) 0.0193(11) 0.0295(14) -0.0030(10) 0.0010(12) -0.0004(11)

loop_
_atom_type_symbol
_atom_type_description
_atom_type_scat_dispersion_real
_atom_type_scat_dispersion_imag
_atom_type_scat_source
O O 0.0106 0.0060 'International Tables Vol C Tables 4.2.6.8 and 6.1.1.4'
N N 0.0061 0.0033 'International Tables Vol C Tables 4.2.6.8 and 6.1.1.4'
H H 0.0000 0.0000 'International Tables Vol C Tables 4.2.6.8 and 6.1.1.4'
C C 0.0033 0.0016 'International Tables Vol C Tables 4.2.6.8 and 6.1.1.4'

loop_
_geom_angle_atom_site_label_1
_geom_angle_atom_site_label_2
_geom_angle_atom_site_label_3
_geom_angle
O2 C1 O1 122.6(3)
O2 C1 C2 121.4(3)
O1 C1 C2 116.0(3)
C3 C2 C7 118.8(3)
C3 C2 C1 120.6(3)
C7 C2 C1 120.6(3)
C4 C3 C2 120.5(3)
C4 C3 H3 119.8
C2 C3 H3 119.8
O3 C4 C3 123.5(3)
O3 C4 C5 115.8(3)
C3 C4 C5 120.6(3)
O4 C5 C6 117.9(3)
O4 C5 C4 123.1(3)
C6 C5 C4 119.0(3)
O5 C6 C7 116.9(3)
O5 C6 C5 122.5(3)
C7 C6 C5 120.6(3)
C6 C7 C2 120.4(3)
C6 C7 H7 119.8
C2 C7 H7 119.8
O6 C8 N2 122.5(3)
O6 C8 C9 120.6(3)
N2 C8 C9 116.9(3)
C10 C9 C13 118.2(3)
C10 C9 C8 117.4(3)
C13 C9 C8 124.3(3)
C11 C10 C9 120.2(3)
C11 C10 H10 119.9
C9 C10 H10 119.9
N1 C11 C10 120.7(3)
N1 C11 H11 119.7
C10 C11 H11 119.7
N1 C12 C13 121.8(3)
N1 C12 H12 119.1
C13 C12 H12 119.1
C12 C13 C9 118.9(3)
C12 C13 H13 120.6
C9 C13 H13 120.6
O8 C14 O7 121.9(3)
O8 C14 C15 121.7(3)
O7 C14 C15 116.4(3)
C20 C15 C16 119.2(3)
C20 C15 C14 120.4(3)
C16 C15 C14 120.4(3)
C17 C16 C15 120.2(3)
C17 C16 H16 119.9
C15 C16 H16 119.9
O9 C17 C16 123.6(3)
O9 C17 C18 116.0(3)
C16 C17 C18 120.4(3)
O10 C18 C19 117.4(3)
O10 C18 C17 123.5(3)
C19 C18 C17 119.0(3)
O11 C19 C20 117.3(3)
O11 C19 C18 121.7(3)
C20 C19 C18 121.0(3)
C19 C20 C15 120.1(3)
C19 C20 H20 119.9
C15 C20 H20 119.9
O12 C21 N5 122.1(3)
O12 C21 C22 120.1(3)
N5 C21 C22 117.7(3)
C23 C22 C26 118.8(3)
C23 C22 C21 117.3(3)
C26 C22 C21 123.9(3)
C24 C23 C22 119.9(3)
C24 C23 H23 120.1
C22 C23 H23 120.1
N4 C24 C23 120.0(3)
N4 C24 H24 120.0
C23 C24 H24 120.0
N4 C25 C26 121.3(3)
N4 C25 H25 119.4
C26 C25 H25 119.4
C25 C26 C22 118.8(3)
C25 C26 H26 120.6
C22 C26 H26 120.6
C11 N1 C12 120.3(3)
C11 N1 H1N 121(2)
C12 N1 H1N 119(2)
C8 N2 N3 121.4(3)
C8 N2 H2N 124(2)
N3 N2 H2N 115(2)
N2 N3 H3N1 109(3)
N2 N3 H3N2 108(3)
H3N1 N3 H3N2 103(4)
C25 N4 C24 121.2(3)
C25 N4 H4N 121(3)
C24 N4 H4N 118(3)
C21 N5 N6 120.2(3)
C21 N5 H5N 123(2)
N6 N5 H5N 117(2)
N5 N6 H6N1 107(3)
N5 N6 H6N2 110(3)
H6N1 N6 H6N2 105(4)
H1W1 O1W H2W1 112(5)
C4 O3 H5O 107(3)
H1W2 O2W H2W2 109(5)
C5 O4 H4O 108(3)
C6 O5 H3O 113(4)
C17 O9 H9O 112(3)
C18 O10 H10O 113(3)
C19 O11 H11O 110(4)

loop_
_geom_bond_atom_site_label_1
_geom_bond_atom_site_label_2
_geom_bond_distance
C1 O2 1.233(4)
C1 O1 1.301(4)
C1 C2 1.493(4)
C2 C3 1.394(4)
C2 C7 1.396(4)
C3 C4 1.386(5)
C3 H3 0.9400
C4 O3 1.367(4)
C4 C5 1.389(5)
C5 O4 1.362(4)
C5 C6 1.388(4)
C6 O5 1.359(4)
C6 C7 1.388(5)
C7 H7 0.9400
C8 O6 1.233(4)
C8 N2 1.329(4)
C8 C9 1.503(5)
C9 C10 1.390(5)
C9 C13 1.395(4)
C10 C11 1.374(5)
C10 H10 0.9400
C11 N1 1.340(4)
C11 H11 0.9400
C12 N1 1.340(4)
C12 C13 1.377(5)
C12 H12 0.9400
C13 H13 0.9400
C14 O8 1.234(4)
C14 O7 1.286(4)
C14 C15 1.489(5)
C15 C20 1.390(4)
C15 C16 1.404(4)
C16 C17 1.384(5)
C16 H16 0.9400
C17 O9 1.368(4)
C17 C18 1.397(4)
C18 O10 1.361(4)
C18 C19 1.387(4)
C19 O11 1.365(4)
C19 C20 1.383(5)
C20 H20 0.9400
C21 O12 1.234(4)
C21 N5 1.341(4)
C21 C22 1.502(5)
C22 C23 1.387(4)
C22 C26 1.393(4)
C23 C24 1.380(5)
C23 H23 0.9400
C24 N4 1.340(4)
C24 H24 0.9400
C25 N4 1.335(4)
C25 C26 1.379(5)
C25 H25 0.9400
C26 H26 0.9400
N1 H1N 1.26(5)
N2 N3 1.419(4)
N2 H2N 0.89(4)
N3 H3N1 0.95(5)
N3 H3N2 0.88(5)
N4 H4N 1.14(6)
N5 N6 1.417(4)
N5 H5N 0.95(3)
N6 H6N1 0.95(4)
N6 H6N2 0.85(5)
O1W H1W1 0.84(5)
O1W H2W1 0.82(6)
O3 H5O 0.96(5)
O2W H1W2 0.87(6)
O2W H2W2 0.74(5)
O4 H4O 0.90(4)
O5 H3O 0.80(5)
O9 H9O 0.86(5)
O10 H10O 0.87(4)
O11 H11O 0.74(5)

loop_
_geom_torsion_atom_site_label_1
_geom_torsion_atom_site_label_2
_geom_torsion_atom_site_label_3
_geom_torsion_atom_site_label_4
_geom_torsion
O2 C1 C2 C3 2.1(5)
O1 C1 C2 C3 -178.3(3)
O2 C1 C2 C7 -177.4(3)
O1 C1 C2 C7 2.2(5)
C7 C2 C3 C4 -0.2(5)
C1 C2 C3 C4 -179.7(3)
C2 C3 C4 O3 -179.5(3)
C2 C3 C4 C5 -0.5(5)
O3 C4 C5 O4 0.1(5)
C3 C4 C5 O4 -179.0(3)
O3 C4 C5 C6 179.3(3)
C3 C4 C5 C6 0.3(5)
O4 C5 C6 O5 -0.3(6)
C4 C5 C6 O5 -179.6(4)
O4 C5 C6 C7 179.9(3)
C4 C5 C6 C7 0.7(5)
O5 C6 C7 C2 178.8(3)
C5 C6 C7 C2 -1.4(6)
C3 C2 C7 C6 1.2(5)
C1 C2 C7 C6 -179.4(3)
O6 C8 C9 C10 -2.3(5)
N2 C8 C9 C10 178.0(3)
O6 C8 C9 C13 178.0(3)
N2 C8 C9 C13 -1.7(5)
C13 C9 C10 C11 0.0(6)
C8 C9 C10 C11 -179.7(4)
C9 C10 C11 N1 0.4(6)
N1 C12 C13 C9 0.0(5)
C10 C9 C13 C12 -0.2(5)
C8 C9 C13 C12 179.5(3)
O8 C14 C15 C20 -175.7(3)
O7 C14 C15 C20 3.8(5)
O8 C14 C15 C16 3.2(5)
O7 C14 C15 C16 -177.3(3)
C20 C15 C16 C17 0.5(5)
C14 C15 C16 C17 -178.4(3)
C15 C16 C17 O9 178.3(3)
C15 C16 C17 C18 -1.3(5)
O9 C17 C18 O10 1.1(5)
C16 C17 C18 O10 -179.3(3)
O9 C17 C18 C19 -177.9(3)
C16 C17 C18 C19 1.6(5)
O10 C18 C19 O11 -0.1(5)
C17 C18 C19 O11 179.0(3)
O10 C18 C19 C20 179.7(3)
C17 C18 C19 C20 -1.2(5)
O11 C19 C20 C15 -179.7(3)
C18 C19 C20 C15 0.5(5)
C16 C15 C20 C19 -0.1(5)
C14 C15 C20 C19 178.8(3)
O12 C21 C22 C23 -2.8(5)
N5 C21 C22 C23 179.9(3)
O12 C21 C22 C26 175.9(3)
N5 C21 C22 C26 -1.5(5)
C26 C22 C23 C24 -1.1(5)
C21 C22 C23 C24 177.6(3)
C22 C23 C24 N4 -0.7(6)
N4 C25 C26 C22 -1.1(6)
C23 C22 C26 C25 2.0(5)
C21 C22 C26 C25 -176.7(3)
C10 C11 N1 C12 -0.5(6)
C13 C12 N1 C11 0.3(5)
O6 C8 N2 N3 1.1(6)
C9 C8 N2 N3 -179.2(3)
C26 C25 N4 C24 -0.8(6)
C23 C24 N4 C25 1.7(6)
O12 C21 N5 N6 -3.3(5)
C22 C21 N5 N6 174.0(3)
